data_4109824
loop_
_publ_author_name
'Zhuojia Lin'
'David S. Wragg'
'John E. Warren'
'Russell E. Morris'

_publ_section_title
;
 Anion Control in the Ionothermal Synthesis of Coordination Polymers
;
_journal_name_full 'Journal of the American Chemical Society'
_journal_page_first 10334
_journal_page_last 10335
_journal_paper_doi 10.1021/ja0737671
_journal_volume 129
_journal_year 2007
_chemical_formula_moiety 'C22 H12 Co3 O16'
_chemical_formula_sum 'C22 H12 Co3 O16'
_chemical_formula_weight 709.11
_chemical_name_systematic
; 
 ? 
;
_space_group_IT_number 61
_symmetry_cell_setting orthorhombic
_symmetry_space_group_name_Hall '-P 2ac 2ab'
_symmetry_space_group_name_H-M 'P b c a'
_atom_sites_solution_hydrogens geom
_atom_sites_solution_primary direct
_atom_sites_solution_secondary difmap
_audit_creation_method SHELXL-97
_cell_angle_alpha 90.00
_cell_angle_beta 90.00
_cell_angle_gamma 90.00
_cell_formula_units_Z 4
_cell_length_a 14.2616(4)
_cell_length_b 16.1525(5)
_cell_length_c 16.4867(5)
_cell_measurement_reflns_used 7055
_cell_measurement_temperature 90(2)
_cell_measurement_theta_max 30.20
_cell_measurement_theta_min 2.98
_cell_volume 3797.9(2)
_computing_cell_refinement 'Bruker SMART'
_computing_data_collection 'Bruker SMART'
_computing_data_reduction 'Bruker SAINT'
_computing_molecular_graphics 'Bruker SHELXTL'
_computing_publication_material 'Bruker SHELXTL'
_computing_structure_refinement 'SHELXL-97 (Sheldrick, 1997)'
_computing_structure_solution 'SHELXS-97 (Sheldrick, 1990)'
_diffrn_ambient_temperature 90(2)
_diffrn_measured_fraction_theta_full 0.992
_diffrn_measured_fraction_theta_max 0.992
_diffrn_measurement_device_type 'CCD area detector'
_diffrn_measurement_method 'phi and omega scans'
_diffrn_radiation_monochromator graphite
_diffrn_radiation_source 'fine-focus sealed tube'
_diffrn_radiation_type synchrotron
_diffrn_radiation_wavelength 0.67130
_diffrn_reflns_av_R_equivalents 0.0323
_diffrn_reflns_av_sigmaI/netI 0.0191
_diffrn_reflns_limit_h_max 19
_diffrn_reflns_limit_h_min -19
_diffrn_reflns_limit_k_max 21
_diffrn_reflns_limit_k_min -21
_diffrn_reflns_limit_l_max 22
_diffrn_reflns_limit_l_min -22
_diffrn_reflns_number 37410
_diffrn_reflns_theta_full 26.99
_diffrn_reflns_theta_max 26.99
_diffrn_reflns_theta_min 2.65
_exptl_absorpt_coefficient_mu 1.349
_exptl_absorpt_correction_type none
_exptl_crystal_density_diffrn 1.240
_exptl_crystal_density_meas 0
_exptl_crystal_F_000 1412
_refine_diff_density_max 0.558
_refine_diff_density_min -0.445
_refine_diff_density_rms 0.083
_refine_ls_extinction_method none
_refine_ls_goodness_of_fit_ref 0.923
_refine_ls_hydrogen_treatment constr
_refine_ls_matrix_type full
_refine_ls_number_parameters 187
_refine_ls_number_reflns 4882
_refine_ls_number_restraints 0
_refine_ls_restrained_S_all 0.923
_refine_ls_R_factor_all 0.0363
_refine_ls_R_factor_gt 0.0315
_refine_ls_shift/su_max 0.001
_refine_ls_shift/su_mean 0.000
_refine_ls_structure_factor_coef Fsqd
_refine_ls_weighting_details 'calc w=1/[\s^2^(Fo^2^)+(0.0698P)^2^+4.0020P] where P=(Fo^2^+2Fc^2^)/3'
_refine_ls_weighting_scheme calc
_refine_ls_wR_factor_gt 0.0994
_refine_ls_wR_factor_ref 0.1019
_reflns_number_gt 4250
_reflns_number_total 4882
_reflns_threshold_expression >2sigma(I)
_cod_data_source_file ja0737671si20070525_064752.cif
_cod_data_source_block compound_1
_cod_database_code 4109824

loop_
_symmetry_equiv_pos_as_xyz
'x, y, z'
'-x+1/2, -y, z+1/2'
'-x, y+1/2, -z+1/2'
'x+1/2, -y+1/2, -z'
'-x, -y, -z'
'x-1/2, y, -z-1/2'
'x, -y-1/2, z-1/2'
'-x-1/2, y-1/2, z'

loop_
_atom_site_label
_atom_site_type_symbol
_atom_site_fract_x
_atom_site_fract_y
_atom_site_fract_z
_atom_site_U_iso_or_equiv
_atom_site_adp_type
_atom_site_occupancy
_atom_site_symmetry_multiplicity
_atom_site_calc_flag
_atom_site_refinement_flags
Co1 Co 0.5000 0.0000 0.5000 0.01345(9) Uani 1 2 d S
Co2 Co 0.478017(17) 0.180576(15) 0.609317(15) 0.01525(9) Uani 1 1 d .
C1 C 0.25588(13) 0.00323(11) 0.65704(12) 0.0186(3) Uani 1 1 d .
C2 C 0.21356(13) 0.04475(11) 0.72163(11) 0.0184(3) Uani 1 1 d .
H2A H 0.2336 0.0988 0.7362 0.022 Uiso 1 1 calc R
C3 C 0.14173(13) 0.00622(11) 0.76461(11) 0.0171(3) Uani 1 1 d .
C4 C 0.11188(13) -0.07272(11) 0.74271(12) 0.0186(3) Uani 1 1 d .
H4A H 0.0658 -0.1002 0.7745 0.022 Uiso 1 1 calc R
C5 C 0.14889(13) -0.11165(11) 0.67482(12) 0.0187(3) Uani 1 1 d .
C6 C 0.22175(13) -0.07329(11) 0.63189(12) 0.0192(3) Uani 1 1 d .
H6A H 0.2479 -0.0996 0.5856 0.023 Uiso 1 1 calc R
C7 C 0.34072(13) 0.03968(11) 0.61636(11) 0.0181(3) Uani 1 1 d .
C8 C 0.09400(12) 0.04751(11) 0.83540(11) 0.0166(3) Uani 1 1 d .
C9 C 0.10902(13) -0.19257(11) 0.64687(12) 0.0192(4) Uani 1 1 d .
C10 C 0.54800(14) 0.19182(12) 0.46913(12) 0.0201(4) Uani 1 1 d .
C11 C 0.57907(18) 0.19411(14) 0.38223(13) 0.0287(4) Uani 1 1 d .
H11A H 0.6176 0.2435 0.3730 0.043 Uiso 1 1 calc R
H11B H 0.5239 0.1959 0.3468 0.043 Uiso 1 1 calc R
H11C H 0.6160 0.1444 0.3701 0.043 Uiso 1 1 calc R
O1 O 0.36775(9) 0.00469(8) 0.55185(8) 0.0198(3) Uani 1 1 d .
O2 O 0.37804(10) 0.10134(8) 0.65041(9) 0.0233(3) Uani 1 1 d .
O3 O 0.09043(9) 0.12568(8) 0.83581(8) 0.0193(3) Uani 1 1 d .
O4 O 0.06050(10) -0.00049(8) 0.88762(8) 0.0198(3) Uani 1 1 d .
O5 O 0.04423(10) -0.22480(8) 0.68949(9) 0.0215(3) Uani 1 1 d .
O6 O 0.13716(11) -0.22539(9) 0.58271(9) 0.0257(3) Uani 1 1 d .
O7 O 0.49656(10) 0.13162(9) 0.49365(8) 0.0197(3) Uani 1 1 d .
O8 O 0.56694(11) 0.24871(9) 0.51732(9) 0.0278(3) Uani 1 1 d .

loop_
_atom_site_aniso_label
_atom_site_aniso_U_11
_atom_site_aniso_U_22
_atom_site_aniso_U_33
_atom_site_aniso_U_23
_atom_site_aniso_U_13
_atom_site_aniso_U_12
Co1 0.01489(17) 0.01187(16) 0.01359(16) -0.00075(11) 0.00051(12) -0.00088(11)
Co2 0.01523(13) 0.01223(13) 0.01830(14) -0.00280(8) -0.00044(9) 0.00004(8)
C1 0.0162(8) 0.0173(8) 0.0225(8) -0.0015(6) 0.0039(7) -0.0027(6)
C2 0.0194(8) 0.0144(8) 0.0212(8) -0.0023(7) 0.0016(7) -0.0023(7)
C3 0.0189(8) 0.0144(8) 0.0180(8) -0.0013(6) 0.0026(7) -0.0002(6)
C4 0.0188(8) 0.0153(8) 0.0218(8) -0.0005(7) 0.0027(7) -0.0025(6)
C5 0.0173(8) 0.0153(8) 0.0235(9) -0.0028(7) 0.0015(7) -0.0023(6)
C6 0.0177(8) 0.0176(8) 0.0222(8) -0.0055(7) 0.0029(7) -0.0021(7)
C7 0.0151(8) 0.0160(8) 0.0231(8) -0.0006(7) 0.0028(7) -0.0016(7)
C8 0.0160(7) 0.0156(8) 0.0183(8) -0.0025(6) 0.0005(6) -0.0006(6)
C9 0.0180(8) 0.0146(8) 0.0250(9) -0.0041(7) 0.0003(7) -0.0015(6)
C10 0.0217(9) 0.0182(8) 0.0205(8) 0.0017(7) 0.0007(7) 0.0030(7)
C11 0.0381(12) 0.0252(10) 0.0230(10) 0.0043(8) 0.0074(8) 0.0001(9)
O1 0.0176(6) 0.0216(6) 0.0203(6) -0.0037(5) 0.0037(5) -0.0038(5)
O2 0.0211(6) 0.0184(6) 0.0304(7) -0.0075(5) 0.0068(6) -0.0057(5)
O3 0.0200(6) 0.0125(6) 0.0255(6) -0.0013(5) 0.0054(5) 0.0008(5)
O4 0.0260(7) 0.0154(6) 0.0180(6) 0.0000(5) 0.0043(5) -0.0003(5)
O5 0.0205(6) 0.0151(6) 0.0289(7) -0.0055(5) 0.0058(5) -0.0044(5)
O6 0.0278(7) 0.0214(7) 0.0280(7) -0.0089(6) 0.0067(6) -0.0069(6)
O7 0.0245(7) 0.0137(6) 0.0207(6) -0.0007(5) 0.0013(5) -0.0010(5)
O8 0.0377(8) 0.0176(6) 0.0280(7) -0.0005(5) 0.0018(6) -0.0072(6)

loop_
_atom_type_symbol
_atom_type_description
_atom_type_scat_dispersion_real
_atom_type_scat_dispersion_imag
_atom_type_scat_source
C C 0.0033 0.0016 'International Tables Vol C Tables 4.2.6.8 and 6.1.1.4'
H H 0.0000 0.0000 'International Tables Vol C Tables 4.2.6.8 and 6.1.1.4'
O O 0.0106 0.0060 'International Tables Vol C Tables 4.2.6.8 and 6.1.1.4'
Co Co 0.3494 0.9721 'International Tables Vol C Tables 4.2.6.8 and 6.1.1.4'

loop_
_geom_angle_atom_site_label_1
_geom_angle_atom_site_label_2
_geom_angle_atom_site_label_3
_geom_angle
_geom_angle_site_symmetry_1
_geom_angle_site_symmetry_3
O4 Co1 O4 180.0 6_657 2_554
O4 Co1 O1 89.40(6) 6_657 5_656
O4 Co1 O1 90.60(6) 2_554 5_656
O4 Co1 O1 90.60(6) 6_657 .
O4 Co1 O1 89.40(6) 2_554 .
O1 Co1 O1 180.0 5_656 .
O4 Co1 O7 86.66(5) 6_657 5_656
O4 Co1 O7 93.34(5) 2_554 5_656
O1 Co1 O7 87.87(5) 5_656 5_656
O1 Co1 O7 92.13(5) . 5_656
O4 Co1 O7 93.34(5) 6_657 .
O4 Co1 O7 86.66(5) 2_554 .
O1 Co1 O7 92.13(5) 5_656 .
O1 Co1 O7 87.87(5) . .
O7 Co1 O7 180.0 5_656 .
O4 Co1 Co2 64.36(4) 6_657 .
O4 Co1 Co2 115.64(4) 2_554 .
O1 Co1 Co2 109.26(4) 5_656 .
O1 Co1 Co2 70.74(4) . .
O7 Co1 Co2 145.31(4) 5_656 .
O7 Co1 Co2 34.69(4) . .
O2 Co2 O3 97.45(6) . 6_657
O2 Co2 O5 98.42(6) . 8_665
O3 Co2 O5 99.20(5) 6_657 8_665
O2 Co2 O7 98.94(6) . .
O3 Co2 O7 98.11(6) 6_657 .
O5 Co2 O7 153.60(6) 8_665 .
O2 Co2 O8 157.37(6) . .
O3 Co2 O8 93.90(6) 6_657 .
O5 Co2 O8 99.01(6) 8_665 .
O7 Co2 O8 59.96(5) . .
O2 Co2 O6 88.75(6) . 8_665
O3 Co2 O6 159.99(5) 6_657 8_665
O5 Co2 O6 60.97(5) 8_665 8_665
O7 Co2 O6 99.69(5) . 8_665
O8 Co2 O6 87.18(6) . 8_665
O2 Co2 C9 94.94(6) . 8_665
O3 Co2 C9 129.96(6) 6_657 8_665
O5 Co2 C9 30.88(6) 8_665 8_665
O7 Co2 C9 127.42(6) . 8_665
O8 Co2 C9 92.64(6) . 8_665
O6 Co2 C9 30.12(6) 8_665 8_665
O2 Co2 Co1 72.84(4) . .
O3 Co2 Co1 78.03(4) 6_657 .
O5 Co2 Co1 170.21(4) 8_665 .
O7 Co2 Co1 35.60(4) . .
O8 Co2 Co1 90.58(4) . .
O6 Co2 Co1 121.96(4) 8_665 .
C9 Co2 Co1 151.43(5) 8_665 .
C6 C1 C2 120.19(17) . .
C6 C1 C7 119.76(17) . .
C2 C1 C7 120.01(16) . .
C3 C2 C1 119.44(16) . .
C4 C3 C2 120.17(17) . .
C4 C3 C8 117.92(16) . .
C2 C3 C8 121.91(16) . .
C5 C4 C3 120.52(17) . .
C4 C5 C6 119.27(16) . .
C4 C5 C9 119.93(16) . .
C6 C5 C9 120.78(17) . .
C1 C6 C5 120.10(17) . .
O2 C7 O1 126.78(17) . .
O2 C7 C1 116.77(16) . .
O1 C7 C1 116.45(16) . .
O4 C8 O3 126.81(17) . .
O4 C8 C3 115.50(15) . .
O3 C8 C3 117.68(16) . .
O6 C9 O5 121.83(17) . .
O6 C9 C5 120.57(17) . .
O5 C9 C5 117.57(16) . .
O6 C9 Co2 66.30(10) . 8_655
O5 C9 Co2 55.60(9) . 8_655
C5 C9 Co2 171.86(14) . 8_655
O8 C10 O7 118.84(18) . .
O8 C10 C11 121.83(18) . .
O7 C10 C11 119.23(18) . .
C7 O1 Co1 129.85(12) . .
C7 O2 Co2 130.17(13) . .
C8 O3 Co2 117.88(12) . 6_557
C8 O4 Co1 141.38(12) . 2
C9 O5 Co2 93.52(11) . 8_655
C9 O6 Co2 83.59(11) . 8_655
C10 O7 Co2 94.21(12) . .
C10 O7 Co1 139.36(13) . .
Co2 O7 Co1 109.71(6) . .
C10 O8 Co2 86.97(12) . .

loop_
_geom_bond_atom_site_label_1
_geom_bond_atom_site_label_2
_geom_bond_distance
_geom_bond_site_symmetry_2
Co1 O4 2.0438(13) 6_657
Co1 O4 2.0438(13) 2_554
Co1 O1 2.0722(13) 5_656
Co1 O1 2.0722(13) .
Co1 O7 2.1291(14) 5_656
Co1 O7 2.1291(14) .
Co1 Co2 3.4430(2) .
Co2 O2 2.0323(14) .
Co2 O3 2.0433(13) 6_657
Co2 O5 2.0455(13) 8_665
Co2 O7 2.0813(14) .
Co2 O8 2.2627(15) .
Co2 O6 2.2798(14) 8_665
Co2 C9 2.4743(18) 8_665
C1 C6 1.392(2) .
C1 C2 1.396(3) .
C1 C7 1.503(3) .
C2 C3 1.392(3) .
C3 C4 1.392(2) .
C3 C8 1.507(2) .
C4 C5 1.388(3) .
C5 C6 1.402(3) .
C5 C9 1.498(2) .
C7 O2 1.261(2) .
C7 O1 1.265(2) .
C8 O4 1.253(2) .
C8 O3 1.264(2) .
C9 O6 1.249(2) .
C9 O5 1.272(2) .
C9 Co2 2.4743(18) 8_655
C10 O8 1.244(2) .
C10 O7 1.283(2) .
C10 C11 1.500(3) .
O3 Co2 2.0433(13) 6_557
O4 Co1 2.0438(13) 2
O5 Co2 2.0455(13) 8_655
O6 Co2 2.2798(14) 8_655

loop_
_geom_torsion_atom_site_label_1
_geom_torsion_atom_site_label_2
_geom_torsion_atom_site_label_3
_geom_torsion_atom_site_label_4
_geom_torsion
O1 C7 C1 C2 -170.87(18)
O3 C8 C3 C4 -151.37(18)
O5 C9 C5 C6 178.68(18)
O2 C7 C1 C2 9.8(3)
O4 C8 C3 C4 27.6(2)
O6 C9 C5 C6 -3.3(3)

loop_
_platon_squeeze_void_nr
_platon_squeeze_void_average_x
_platon_squeeze_void_average_y
_platon_squeeze_void_average_z
_platon_squeeze_void_volume
_platon_squeeze_void_count_electrons
1 0.009 -0.015 0.500 840.9 145.9
2 -0.080 0.377 0.000 840.9 145.9
